data_7225525
loop_
_publ_author_name
'He, Yan'
'Xie, Yu-Yang'
'Wang, Ying-chun'
'Bin, Xiao-min'
'Hu, Da-chao'
'Wang, Hengshan'
'Pan, Ying-ming'

_publ_section_title
;
 TEMPO-catalyzed Synthesis of 5-Substituted Isoxazoles from Propargylic
 Ketones and TMSN3
;
_journal_name_full 'RSC Adv.'
_journal_paper_doi 10.1039/C6RA11099A
_journal_year 2016
_chemical_formula_moiety 'C9 H6 Br N O'
_chemical_formula_sum 'C9 H6 Br N O'
_chemical_formula_weight 224.06
_chemical_name_systematic
;
 ? 
;
_space_group_crystal_system monoclinic
_space_group_IT_number 14
_space_group_name_Hall '-P 2ybc'
_space_group_name_H-M_alt 'P 1 21/c 1'
_symmetry_space_group_name_Hall '-P 2ybc'
_symmetry_space_group_name_H-M 'P 1 21/c 1'
_atom_sites_solution_hydrogens geom
_atom_sites_solution_primary direct
_atom_sites_solution_secondary difmap
_audit_creation_date 2015-10-22
_audit_creation_method
;
Olex2 1.2
(compiled 2015.09.30 svn.r3233 for OlexSys, GUI svn.r5103)
;
_audit_update_record
;
2016-01-23 deposited with the CCDC.
2016-06-13 downloaded from the CCDC.
;
_cell_angle_alpha 90.00
_cell_angle_beta 95.114(13)
_cell_angle_gamma 90.00
_cell_formula_units_Z 4
_cell_length_a 10.441(10)
_cell_length_b 13.965(13)
_cell_length_c 5.949(6)
_cell_measurement_reflns_used 3152
_cell_measurement_temperature 296.15
_cell_volume 864.0(14)
_computing_cell_refinement 'SAINT v8.27A (Bruker, 2012)'
_computing_data_reduction 'SAINT v8.27A (Bruker, 2012)'
_computing_molecular_graphics 'Olex2 (Dolomanov et al., 2009)'
_computing_publication_material 'Olex2 (Dolomanov et al., 2009)'
_computing_structure_refinement 'XL (Sheldrick, 2008)'
_computing_structure_solution 'XS (Sheldrick, 2008)'
_diffrn_ambient_temperature 296.15
_diffrn_measured_fraction_theta_full 0.994
_diffrn_measured_fraction_theta_max 0.994
_diffrn_measurement_device_type 'Bruker APEX-II CCD'
_diffrn_measurement_method '\f and \w scans'
_diffrn_radiation_monochromator graphite
_diffrn_radiation_type MoK\a
_diffrn_radiation_wavelength 0.71073
_diffrn_reflns_av_R_equivalents 0.0798
_diffrn_reflns_av_unetI/netI 0.0582
_diffrn_reflns_limit_h_max 13
_diffrn_reflns_limit_h_min -13
_diffrn_reflns_limit_k_max 17
_diffrn_reflns_limit_k_min -17
_diffrn_reflns_limit_l_max 7
_diffrn_reflns_limit_l_min -7
_diffrn_reflns_number 9149
_diffrn_reflns_theta_full 26.82
_diffrn_reflns_theta_max 26.82
_diffrn_reflns_theta_min 1.96
_diffrn_source 'fine-focus sealed tube'
_diffrn_standards_number 0
_exptl_absorpt_coefficient_mu 4.704
_exptl_absorpt_correction_type none
_exptl_crystal_colour 'metallic light colourless'
_exptl_crystal_colour_lustre metallic
_exptl_crystal_colour_modifier light
_exptl_crystal_colour_primary colourless
_exptl_crystal_density_diffrn 1.723
_exptl_crystal_density_method 'not measured'
_exptl_crystal_description block
_exptl_crystal_F_000 440
_exptl_crystal_size_max 0.21
_exptl_crystal_size_mid 0.19
_exptl_crystal_size_min 0.18
_refine_diff_density_max 0.838
_refine_diff_density_min -0.813
_refine_diff_density_rms 0.094
_refine_ls_extinction_method none
_refine_ls_goodness_of_fit_ref 1.148
_refine_ls_hydrogen_treatment constr
_refine_ls_matrix_type full
_refine_ls_number_parameters 109
_refine_ls_number_reflns 1850
_refine_ls_number_restraints 0
_refine_ls_restrained_S_all 1.148
_refine_ls_R_factor_all 0.1021
_refine_ls_R_factor_gt 0.0604
_refine_ls_shift/su_max 0.000
_refine_ls_shift/su_mean 0.000
_refine_ls_structure_factor_coef Fsqd
_refine_ls_weighting_details 'calc w=1/[\s^2^(Fo^2^)+(0.0627P)^2^+0.9803P] where P=(Fo^2^+2Fc^2^)/3'
_refine_ls_weighting_scheme calc
_refine_ls_wR_factor_gt 0.1430
_refine_ls_wR_factor_ref 0.1599
_reflns_number_gt 1151
_reflns_number_total 1850
_reflns_threshold_expression >2sigma(I)
_cod_data_source_file c6ra11099a2.cif
_cod_data_source_block pym-hy-45
_cod_original_cell_volume 863.9(14)
_cod_database_code 7225525
_olex2_refinement_description
;
1. Fixed Uiso
 At 1.2 times of:
  All C(H) groups
2.a Aromatic/amide H refined with riding coordinates:
 C1(H1), C8(H8), C2(H2), C5(H5), C6(H6), C9(H9)
;
_olex2_submission_special_instructions 'No special instructions were received'

loop_
_space_group_symop_id
_space_group_symop_operation_xyz
1 'x, y, z'
2 '-x, y+1/2, -z+1/2'
3 '-x, -y, -z'
4 'x, -y-1/2, z-1/2'

loop_
_atom_site_label
_atom_site_type_symbol
_atom_site_fract_x
_atom_site_fract_y
_atom_site_fract_z
_atom_site_U_iso_or_equiv
_atom_site_adp_type
_atom_site_occupancy
_atom_site_calc_flag
_atom_site_refinement_flags_posn
Br1 Br 1.46590(6) 0.87671(5) 1.21147(11) 0.0728(3) Uani 1 d .
C3 C 0.8979(5) 0.8779(3) 0.8183(8) 0.0407(11) Uani 1 d .
C7 C 1.2894(5) 0.8790(3) 1.0871(8) 0.0438(11) Uani 1 d .
C4 C 1.0336(5) 0.8801(3) 0.9108(8) 0.0380(10) Uani 1 d .
N1 N 0.7395(5) 0.8896(4) 0.5357(9) 0.0648(14) Uani 1 d .
O1 O 0.8743(4) 0.8968(3) 0.5937(6) 0.0563(10) Uani 1 d .
C1 C 0.6921(6) 0.8679(4) 0.7198(10) 0.0571(14) Uani 1 d .
H1 H 0.6046 0.8588 0.7307 0.069 Uiso 1 calc R
C8 C 1.2589(5) 0.9142(4) 0.8723(9) 0.0496(13) Uani 1 d .
H8 H 1.3229 0.9374 0.7876 0.060 Uiso 1 calc R
C2 C 0.7862(6) 0.8590(4) 0.9061(10) 0.0572(14) Uani 1 d .
H2 H 0.7736 0.8437 1.0546 0.069 Uiso 1 calc R
C5 C 1.0687(5) 0.8456(3) 1.1294(8) 0.0464(12) Uani 1 d .
H5 H 1.0054 0.8233 1.2168 0.056 Uiso 1 calc R
C6 C 1.1958(5) 0.8444(4) 1.2165(8) 0.0486(13) Uani 1 d .
H6 H 1.2183 0.8206 1.3606 0.058 Uiso 1 calc R
C9 C 1.1307(5) 0.9145(4) 0.7843(9) 0.0442(12) Uani 1 d .
H9 H 1.1093 0.9379 0.6394 0.053 Uiso 1 calc R

loop_
_atom_site_aniso_label
_atom_site_aniso_U_11
_atom_site_aniso_U_22
_atom_site_aniso_U_33
_atom_site_aniso_U_23
_atom_site_aniso_U_13
_atom_site_aniso_U_12
Br1 0.0424(4) 0.0970(6) 0.0767(5) 0.0041(4) -0.0072(3) 0.0037(3)
C3 0.046(3) 0.035(2) 0.041(3) 0.000(2) 0.004(2) -0.001(2)
C7 0.037(3) 0.045(3) 0.048(3) -0.004(2) -0.001(2) -0.001(2)
C4 0.043(3) 0.032(2) 0.039(2) -0.001(2) 0.0022(19) 0.002(2)
N1 0.048(3) 0.085(4) 0.059(3) 0.006(3) -0.009(2) -0.003(3)
O1 0.043(2) 0.081(3) 0.044(2) 0.0121(18) -0.0020(16) -0.0032(19)
C1 0.040(3) 0.070(4) 0.061(4) 0.000(3) 0.002(3) -0.002(3)
C8 0.042(3) 0.057(3) 0.050(3) 0.004(2) 0.009(2) -0.003(3)
C2 0.054(3) 0.070(4) 0.049(3) 0.005(3) 0.008(2) -0.001(3)
C5 0.054(3) 0.045(3) 0.042(3) 0.005(2) 0.009(2) 0.002(2)
C6 0.051(3) 0.052(3) 0.041(3) 0.006(2) -0.003(2) 0.005(2)
C9 0.044(3) 0.048(3) 0.040(3) 0.008(2) 0.004(2) 0.000(2)

loop_
_atom_type_symbol
_atom_type_description
_atom_type_scat_dispersion_real
_atom_type_scat_dispersion_imag
_atom_type_scat_source
C C 0.0033 0.0016 'International Tables Vol C Tables 4.2.6.8 and 6.1.1.4'
H H 0.0000 0.0000 'International Tables Vol C Tables 4.2.6.8 and 6.1.1.4'
Br Br -0.2901 2.4595 'International Tables Vol C Tables 4.2.6.8 and 6.1.1.4'
N N 0.0061 0.0033 'International Tables Vol C Tables 4.2.6.8 and 6.1.1.4'
O O 0.0106 0.0060 'International Tables Vol C Tables 4.2.6.8 and 6.1.1.4'

loop_
_geom_angle_atom_site_label_1
_geom_angle_atom_site_label_2
_geom_angle_atom_site_label_3
_geom_angle
O1 C3 C4 116.5(4)
C2 C3 C4 134.2(5)
C2 C3 O1 109.3(5)
C8 C7 Br1 119.7(4)
C8 C7 C6 121.6(5)
C6 C7 Br1 118.7(4)
C5 C4 C3 120.1(5)
C9 C4 C3 121.6(4)
C9 C4 C5 118.3(5)
C1 N1 O1 105.0(4)
C3 O1 N1 108.2(4)
N1 C1 C2 113.3(5)
C7 C8 C9 118.9(5)
C3 C2 C1 104.1(5)
C6 C5 C4 120.9(5)
C5 C6 C7 119.3(5)
C8 C9 C4 121.0(5)

loop_
_geom_bond_atom_site_label_1
_geom_bond_atom_site_label_2
_geom_bond_distance
Br1 C7 1.924(5)
C3 C4 1.473(7)
C3 O1 1.362(6)
C3 C2 1.346(8)
C7 C8 1.380(8)
C7 C6 1.384(8)
C4 C5 1.404(7)
C4 C9 1.400(7)
N1 O1 1.423(7)
N1 C1 1.278(8)
C1 C2 1.419(9)
C8 C9 1.393(8)
C5 C6 1.382(8)
